data_7247692
loop_
_publ_author_name
'Atceken, Nurunnisa'
'Hemingway, Jack'
'Bull, Craig L.'
'Liu, Xiaojiao'
'Michalchuk, Adam A. L.'
'Konar, Sumit'
'Morrison, Carole A.'
'Pulham, Colin R.'

_publ_section_title
;
 High-pressure structural studies and pressure-induced sensitisation of
 3,4,5-trinitro-1<i>H</i>-pyrazole.
;
_journal_issue 46
_journal_name_full 'Physical chemistry chemical physics : PCCP'
_journal_page_first 31646
_journal_page_last 31654
_journal_paper_doi 10.1039/d3cp04526a
_journal_volume 25
_journal_year 2023
_chemical_formula_moiety 'C3 N5 O6'
_chemical_formula_sum 'C3 N5 O6'
_chemical_formula_weight 202.08
_space_group_crystal_system monoclinic
_space_group_IT_number 9
_space_group_name_Hall 'C -2yc'
_space_group_name_H-M_alt 'C 1 c 1'
_atom_sites_solution_primary dual
_audit_block_doi 10.5517/ccdc.csd.cc29gp2k
_audit_creation_date 2021-12-16
_audit_creation_method
;
Olex2 1.3
(compiled 2020.11.12 svn.r5f609507 for OlexSys, GUI svn.r6408)
;
_audit_update_record
;
2021-12-16 deposited with the CCDC.	2023-11-08 downloaded from the CCDC.
;
_cell_angle_alpha 90
_cell_angle_beta 127.661(2)
_cell_angle_gamma 90
_cell_formula_units_Z 12
_cell_length_a 19.5713(11)
_cell_length_b 7.6509(8)
_cell_length_c 14.6982(9)
_cell_measurement_reflns_used 2276
_cell_measurement_temperature 298.4
_cell_measurement_theta_max 25.99
_cell_measurement_theta_min 2.81
_cell_volume 1742.3(2)
_computing_molecular_graphics 'Olex2 1.3 (Dolomanov et al., 2009)'
_computing_publication_material 'Olex2 1.3 (Dolomanov et al., 2009)'
_computing_structure_refinement 'XL  (Sheldrick, 2008)'
_computing_structure_solution 'SHELXT 2014/5 (Sheldrick, 2014)'
_diffrn_ambient_temperature 298.4
_diffrn_measured_fraction_theta_full 0.546
_diffrn_measured_fraction_theta_max 0.503
_diffrn_measurement_device_type 'Bruker APEX-II CCD'
_diffrn_measurement_method '\f and \w scans'
_diffrn_radiation_type MoK\a
_diffrn_radiation_wavelength 0.71073
_diffrn_reflns_av_R_equivalents 0.0326
_diffrn_reflns_av_unetI/netI 0.0414
_diffrn_reflns_Laue_measured_fraction_full 0.546
_diffrn_reflns_Laue_measured_fraction_max 0.503
_diffrn_reflns_limit_h_max 23
_diffrn_reflns_limit_h_min -24
_diffrn_reflns_limit_k_max 6
_diffrn_reflns_limit_k_min -6
_diffrn_reflns_limit_l_max 17
_diffrn_reflns_limit_l_min -17
_diffrn_reflns_number 4862
_diffrn_reflns_point_group_measured_fraction_full 0.510
_diffrn_reflns_point_group_measured_fraction_max 0.464
_diffrn_reflns_theta_full 25.242
_diffrn_reflns_theta_max 26.379
_diffrn_reflns_theta_min 2.629
_diffrn_standards_number 0
_exptl_absorpt_coefficient_mu 0.226
_exptl_absorpt_correction_T_max 0.7454
_exptl_absorpt_correction_T_min 0.6498
_exptl_absorpt_correction_type multi-scan
_exptl_crystal_colour 'clear colourless'
_exptl_crystal_colour_lustre clear
_exptl_crystal_colour_primary colourless
_exptl_crystal_density_diffrn 2.311
_exptl_crystal_description block
_exptl_crystal_F_000 1212
_refine_diff_density_max 0.172
_refine_diff_density_min -0.193
_refine_diff_density_rms 0.044
_refine_ls_abs_structure_details
;
 Flack x determined using 637 quotients [(I+)-(I-)]/[(I+)+(I-)]
 (Parsons, Flack and Wagner, Acta Cryst. B69 (2013) 249-259).
;
_refine_ls_abs_structure_Flack -4.5(10)
_refine_ls_extinction_method none
_refine_ls_goodness_of_fit_ref 1.069
_refine_ls_hydrogen_treatment undef
_refine_ls_matrix_type full
_refine_ls_number_parameters 379
_refine_ls_number_reflns 1652
_refine_ls_number_restraints 308
_refine_ls_restrained_S_all 0.978
_refine_ls_R_factor_all 0.0458
_refine_ls_R_factor_gt 0.0399
_refine_ls_shift/su_max 0.000
_refine_ls_shift/su_mean 0.000
_refine_ls_structure_factor_coef Fsqd
_refine_ls_weighting_details 'w=1/[\s^2^(Fo^2^)+(0.0834P)^2^] where P=(Fo^2^+2Fc^2^)/3'
_refine_ls_weighting_scheme calc
_refine_ls_wR_factor_gt 0.1013
_refine_ls_wR_factor_ref 0.1053
_reflns_Friedel_coverage 0.844
_reflns_Friedel_fraction_full 0.473
_reflns_Friedel_fraction_max 0.425
_reflns_number_gt 1493
_reflns_number_total 1652
_reflns_threshold_expression 'I > 2\s(I)'
_cod_data_source_file d3cp04526a2.cif
_cod_data_source_block 2tnp_p08_cc
_cod_depositor_comments
;
Adding full bibliography for 7247689--7247697.cif.

2024-11-08
Z value and formula fixed to values more according to usual
chemical conventions.                 miguel
;
_cod_original_formula_sum 'C9 N15 O18'
_cod_original_formula_weight 606.24
_cod_original_formula_moiety '3(C3 N5 O6)'
_cod_original_formula_units_Z 4
_cod_database_code 7247692
_shelx_shelxl_version_number 2018/3
_shelx_space_group_comment
;
The symmetry employed for this shelxl refinement is uniquely defined
by the following loop, which should always be used as a source of
symmetry information in preference to the above space-group names.
They are only intended as comments.
;
_olex2_refinement_description
;
1. Rigid body (RIGU) restrains
 All non-hydrogen atoms
 with sigma for 1-2 distances of 0.004 and sigma for 1-3 distances of 0.004
;
_olex2_submission_special_instructions 'No special instructions were received'

loop_
_space_group_symop_operation_xyz
'x, y, z'
'x, -y, z+1/2'
'x+1/2, y+1/2, z'
'x+1/2, -y+1/2, z+1/2'

loop_
_atom_site_label
_atom_site_type_symbol
_atom_site_fract_x
_atom_site_fract_y
_atom_site_fract_z
_atom_site_U_iso_or_equiv
_atom_site_adp_type
_atom_site_occupancy
_atom_site_site_symmetry_order
_atom_site_calc_flag
_atom_site_refinement_flags_posn
_atom_site_refinement_flags_adp
_atom_site_refinement_flags_occupancy
_atom_site_disorder_assembly
_atom_site_disorder_group
O001 O 0.6634(5) 0.9097(15) 0.8870(6) 0.040(3) Uani 1 1 d . . . . .
N002 N 0.8116(5) 0.8874(16) 0.7907(7) 0.016(2) Uani 1 1 d . . . . .
O003 O 0.3342(4) 1.0488(14) 0.1516(6) 0.025(2) Uani 1 1 d . . . . .
O004 O 0.8603(4) 0.8322(11) 0.7714(5) 0.020(2) Uani 1 1 d . . . . .
N005 N 0.4869(5) 0.2419(16) 0.5983(7) 0.024(2) Uani 1 1 d . . . . .
N006 N 0.3370(5) -0.0084(16) 0.4216(7) 0.024(3) Uani 1 1 d . . . . .
O O 0.8216(4) 1.0172(14) 0.8450(7) 0.026(3) Uani 1 1 d . . . . .
O008 O 0.4927(4) 0.7985(13) 0.6652(5) 0.035(3) Uani 1 1 d . . . . .
O009 O 0.3317(5) -0.1573(15) 0.4503(6) 0.035(3) Uani 1 1 d . . . . .
C00A C 0.6638(5) 0.8319(17) 0.7391(7) 0.016(2) Uani 1 1 d . . . . .
O00B O 0.5065(4) 0.8429(14) 0.4297(5) 0.028(3) Uani 1 1 d . . . . .
N00C N 0.6465(5) 1.1737(17) 0.5602(6) 0.017(2) Uani 1 1 d . . . . .
O00D O 0.3147(4) 1.3345(14) 0.1256(6) 0.032(3) Uani 1 1 d . . . . .
O00E O 0.4642(4) 0.6211(13) 0.5302(6) 0.025(2) Uani 1 1 d . . . . .
C00F C 0.5643(6) 1.2247(17) 0.4521(8) 0.016(2) Uani 1 1 d . . . . .
O00G O 0.6873(4) 1.2887(13) 0.6306(6) 0.027(2) Uani 1 1 d . . . . .
O00H O 0.1315(4) 0.1893(12) 0.4251(5) 0.027(2) Uani 1 1 d . . . . .
C00I C 0.7305(6) 0.7943(17) 0.7333(7) 0.016(3) Uani 1 1 d . . . . .
N00J N 0.6302(4) 0.6339(14) 0.6124(6) 0.019(3) Uani 1 1 d . . . . .
N00K N 0.4666(4) 1.3935(15) 0.3287(6) 0.020(2) Uani 1 1 d . . . . .
O00L O 0.4913(4) 0.8671(14) 0.2722(5) 0.032(3) Uani 1 1 d . . . . .
O00M O 0.5376(4) 0.3554(14) 0.6634(6) 0.034(3) Uani 1 1 d . . . . .
O00N O 0.1688(5) -0.0196(16) 0.3626(7) 0.036(3) Uani 1 1 d . . . . .
O00O O 0.5051(4) 0.1111(13) 0.5662(5) 0.031(3) Uani 1 1 d . . . . .
N00P N 0.6614(5) 0.9599(18) 0.8065(7) 0.022(3) Uani 1 1 d . . . . .
N00Q N 0.4987(6) 0.9310(13) 0.3556(8) 0.020(2) Uani 1 1 d . . . . .
O00R O 0.6673(4) 1.0225(14) 0.5684(6) 0.022(2) Uani 1 1 d . . . . .
N00S N 0.3564(5) 1.2000(16) 0.1800(6) 0.018(3) Uani 1 1 d . . . . .
N00T N 0.2904(5) 0.3343(16) 0.5391(7) 0.023(3) Uani 1 1 d . . . . .
O00U O 0.6599(5) 1.1122(15) 0.7827(6) 0.032(3) Uani 1 1 d . . . . .
N00V N 0.7116(5) 0.6700(15) 0.6586(7) 0.019(3) Uani 1 1 d . . . . .
C00W C 0.5997(5) 0.7273(16) 0.6571(7) 0.014(3) Uani 1 1 d . . . . .
C00X C 0.3977(6) 0.2556(18) 0.5535(8) 0.021(3) Uani 1 1 d . . . . .
O00Y O 0.3457(5) 0.0259(13) 0.3476(6) 0.040(3) Uani 1 1 d . . . . .
C00Z C 0.5005(7) 1.1150(15) 0.3652(8) 0.015(2) Uani 1 1 d . . . . .
N010 N 0.3725(5) 0.3763(16) 0.5898(7) 0.026(3) Uani 1 1 d . . . . .
N1 N 0.5440(5) 1.3871(15) 0.4320(6) 0.020(2) Uani 1 1 d . . . . .
C2 C 0.4398(5) 1.2332(16) 0.2882(7) 0.017(3) Uani 1 1 d . . . . .
N3 N 0.5116(5) 0.7126(15) 0.6140(6) 0.019(3) Uani 1 1 d . . . . .
N4 N 0.1825(5) 0.1159(17) 0.4170(7) 0.021(2) Uani 1 1 d . . . . .
C5 C 0.3347(6) 0.1362(17) 0.4810(8) 0.019(3) Uani 1 1 d . . . . .
C6 C 0.2665(6) 0.1918(19) 0.4748(8) 0.018(3) Uani 1 1 d . . . . .

loop_
_atom_site_aniso_label
_atom_site_aniso_U_11
_atom_site_aniso_U_22
_atom_site_aniso_U_33
_atom_site_aniso_U_23
_atom_site_aniso_U_13
_atom_site_aniso_U_12
O001 0.052(4) 0.054(11) 0.029(5) -0.020(3) 0.033(4) -0.024(5)
N002 0.015(4) 0.007(10) 0.019(5) 0.003(3) 0.007(3) 0.002(4)
O003 0.022(4) 0.022(9) 0.026(4) -0.007(3) 0.013(3) -0.003(4)
O004 0.018(3) 0.010(9) 0.035(4) -0.003(3) 0.018(3) -0.004(3)
N005 0.019(4) 0.031(10) 0.016(4) 0.007(3) 0.008(4) -0.001(4)
N006 0.018(4) 0.031(10) 0.017(5) -0.013(4) 0.008(4) 0.000(5)
O 0.023(4) 0.020(10) 0.031(5) -0.009(3) 0.014(3) -0.004(4)
O008 0.028(3) 0.057(10) 0.029(4) -0.011(4) 0.023(3) -0.005(4)
O009 0.038(4) 0.024(10) 0.028(5) -0.005(4) 0.012(3) 0.006(4)
C00A 0.010(4) 0.020(10) 0.010(5) -0.002(3) 0.002(4) 0.001(4)
O00B 0.027(4) 0.031(9) 0.026(4) 0.006(3) 0.016(3) -0.003(4)
N00C 0.019(4) 0.009(9) 0.025(5) 0.002(3) 0.014(4) -0.002(4)
O00D 0.024(4) 0.020(10) 0.041(5) 0.015(4) 0.015(4) 0.004(4)
O00E 0.020(3) 0.014(9) 0.027(4) -0.001(3) 0.007(3) -0.007(4)
C00F 0.020(4) 0.013(9) 0.022(5) -0.003(4) 0.016(3) -0.001(4)
O00G 0.024(3) 0.013(9) 0.035(5) -0.012(3) 0.014(3) -0.006(4)
O00H 0.023(4) 0.026(9) 0.039(5) -0.002(3) 0.022(3) 0.004(4)
C00I 0.015(4) 0.009(11) 0.018(5) 0.005(4) 0.008(4) 0.002(4)
N00J 0.012(4) 0.013(10) 0.028(5) -0.005(3) 0.010(4) 0.000(4)
N00K 0.016(3) 0.010(9) 0.029(5) -0.002(3) 0.011(3) 0.001(4)
O00L 0.037(4) 0.035(10) 0.018(4) -0.008(3) 0.014(3) 0.004(4)
O00M 0.026(4) 0.021(10) 0.037(5) 0.002(3) 0.011(4) -0.006(4)
O00N 0.029(4) 0.027(11) 0.040(5) -0.015(4) 0.016(4) 0.001(4)
O00O 0.021(3) 0.048(10) 0.030(4) -0.005(3) 0.018(3) 0.000(4)
N00P 0.012(4) 0.027(10) 0.023(5) -0.003(4) 0.008(4) 0.003(4)
N00Q 0.013(3) 0.026(8) 0.017(4) -0.002(4) 0.007(3) -0.002(5)
O00R 0.023(4) 0.016(8) 0.025(4) 0.007(3) 0.015(3) 0.002(4)
N00S 0.017(4) 0.025(10) 0.016(4) 0.003(3) 0.011(3) 0.001(5)
N00T 0.020(4) 0.026(11) 0.017(5) -0.001(3) 0.007(3) 0.004(4)
O00U 0.031(4) 0.028(9) 0.024(4) -0.004(4) 0.010(3) 0.012(5)
N00V 0.017(4) 0.008(10) 0.030(5) -0.007(4) 0.012(4) -0.009(4)
C00W 0.013(4) 0.013(11) 0.014(5) 0.002(3) 0.007(4) 0.001(4)
C00X 0.022(4) 0.019(11) 0.023(6) 0.004(4) 0.014(4) 0.004(5)
O00Y 0.032(4) 0.069(11) 0.028(4) -0.014(3) 0.023(4) -0.016(4)
C00Z 0.021(3) 0.015(7) 0.018(5) 0.002(4) 0.016(3) 0.005(5)
N010 0.022(4) 0.023(11) 0.029(6) 0.002(4) 0.014(4) 0.002(4)
N1 0.019(3) 0.014(8) 0.022(4) 0.000(3) 0.010(3) 0.009(4)
C2 0.020(4) 0.020(9) 0.016(5) 0.002(3) 0.013(4) 0.000(4)
N3 0.016(4) 0.024(9) 0.018(4) 0.003(3) 0.011(3) -0.001(4)
N4 0.020(4) 0.014(10) 0.026(5) 0.002(3) 0.013(4) 0.000(4)
C5 0.024(5) 0.016(10) 0.020(5) 0.004(3) 0.016(4) 0.004(5)
C6 0.020(4) 0.018(11) 0.017(6) 0.002(4) 0.012(4) 0.002(4)

loop_
_atom_type_symbol
_atom_type_description
_atom_type_scat_dispersion_real
_atom_type_scat_dispersion_imag
_atom_type_scat_source
C C 0.0033 0.0016 'International Tables Vol C Tables 4.2.6.8 and 6.1.1.4'
N N 0.0061 0.0033 'International Tables Vol C Tables 4.2.6.8 and 6.1.1.4'
O O 0.0106 0.0060 'International Tables Vol C Tables 4.2.6.8 and 6.1.1.4'

loop_
_geom_angle_atom_site_label_1
_geom_angle_atom_site_label_2
_geom_angle_atom_site_label_3
_geom_angle
_geom_angle_site_symmetry_1
_geom_angle_site_symmetry_3
_geom_angle_publ_flag
O004 N002 C00I 115.3(9) . . ?
O N002 O004 127.0(10) . . ?
O N002 C00I 117.5(8) . . ?
O00M N005 O00O 125.7(8) . . ?
O00M N005 C00X 118.8(11) . . ?
O00O N005 C00X 115.5(10) . . ?
O009 N006 C5 117.6(10) . . ?
O00Y N006 O009 125.7(11) . . ?
O00Y N006 C5 116.7(13) . . ?
C00I C00A N00P 128.4(10) . . ?
C00W C00A C00I 102.6(9) . . ?
C00W C00A N00P 128.8(8) . . ?
O00G N00C C00F 116.5(13) . . ?
O00R N00C C00F 116.3(9) . . ?
O00R N00C O00G 127.1(10) . . ?
C00Z C00F N00C 127.5(12) . . ?
N1 C00F N00C 119.2(10) . . ?
N1 C00F C00Z 113.2(9) . . ?
C00A C00I N002 126.8(10) . . ?
N00V C00I N002 119.2(8) . . ?
N00V C00I C00A 113.7(9) . . ?
N00V N00J C00W 113.3(8) . . ?
C2 N00K N1 109.8(10) . . ?
O001 N00P C00A 117.8(13) . . ?
O00U N00P O001 124.3(11) . . ?
O00U N00P C00A 117.9(10) . . ?
O00B N00Q O00L 122.9(11) . . ?
O00B N00Q C00Z 118.9(9) . . ?
O00L N00Q C00Z 118.1(8) . . ?
O003 N00S O00D 127.3(10) . . ?
O003 N00S C2 118.1(9) . . ?
O00D N00S C2 114.6(11) . . ?
C6 N00T N010 112.1(9) . . ?
N00J N00V C00I 102.4(8) . . ?
C00A C00W N3 130.7(9) . . ?
N00J C00W C00A 107.9(7) . . ?
N00J C00W N3 121.4(9) . . ?
N010 C00X N005 121.2(10) . . ?
N010 C00X C5 113.8(8) . . ?
C5 C00X N005 124.6(11) . . ?
C00F C00Z N00Q 130.1(9) . . ?
C2 C00Z C00F 101.5(10) . . ?
C2 C00Z N00Q 128.4(9) . . ?
C00X N010 N00T 103.3(9) . . ?
C00F N1 N00K 105.9(10) . . ?
N00K C2 N00S 121.9(10) . . ?
N00K C2 C00Z 109.6(9) . . ?
C00Z C2 N00S 128.4(11) . . ?
O008 N3 C00W 115.0(8) . . ?
O00E N3 O008 127.5(7) . . ?
O00E N3 C00W 117.4(8) . . ?
O00H N4 O00N 125.9(10) . . ?
O00H N4 C6 118.0(11) . . ?
O00N N4 C6 116.1(9) . . ?
C00X C5 N006 129.9(8) . . ?
C6 C5 N006 127.0(10) . . ?
C6 C5 C00X 103.0(10) . . ?
N00T C6 N4 122.2(9) . . ?
N00T C6 C5 107.9(10) . . ?
C5 C6 N4 129.9(12) . . ?

loop_
_geom_bond_atom_site_label_1
_geom_bond_atom_site_label_2
_geom_bond_distance
_geom_bond_site_symmetry_2
_geom_bond_publ_flag
O001 N00P 1.221(12) . ?
N002 O004 1.224(10) . ?
N002 O 1.213(13) . ?
N002 C00I 1.451(14) . ?
O003 N00S 1.216(13) . ?
N005 O00M 1.223(14) . ?
N005 O00O 1.247(13) . ?
N005 C00X 1.444(12) . ?
N006 O009 1.241(14) . ?
N006 O00Y 1.228(12) . ?
N006 C5 1.426(15) . ?
O008 N3 1.214(11) . ?
C00A C00I 1.388(12) . ?
C00A N00P 1.415(16) . ?
C00A C00W 1.349(15) . ?
O00B N00Q 1.208(12) . ?
N00C C00F 1.464(12) . ?
N00C O00G 1.214(13) . ?
N00C O00R 1.207(14) . ?
O00D N00S 1.252(13) . ?
O00E N3 1.212(12) . ?
C00F C00Z 1.395(15) . ?
C00F N1 1.282(15) . ?
O00H N4 1.211(11) . ?
C00I N00V 1.323(15) . ?
N00J N00V 1.323(11) . ?
N00J C00W 1.333(12) . ?
N00K N1 1.339(10) . ?
N00K C2 1.323(15) . ?
O00L N00Q 1.244(12) . ?
O00N N4 1.235(16) . ?
N00P O00U 1.212(14) . ?
N00Q C00Z 1.413(13) . ?
N00S C2 1.445(12) . ?
N00T N010 1.334(11) . ?
N00T C6 1.327(16) . ?
C00W N3 1.434(10) . ?
C00X N010 1.305(16) . ?
C00X C5 1.373(16) . ?
C00Z C2 1.366(15) . ?
N4 C6 1.433(14) . ?
C5 C6 1.351(13) . ?

loop_
_geom_torsion_atom_site_label_1
_geom_torsion_atom_site_label_2
_geom_torsion_atom_site_label_3
_geom_torsion_atom_site_label_4
_geom_torsion
_geom_torsion_site_symmetry_1
_geom_torsion_site_symmetry_2
_geom_torsion_site_symmetry_3
_geom_torsion_site_symmetry_4
_geom_torsion_publ_flag
N002 C00I N00V N00J -171.2(9) . . . . ?
O003 N00S C2 N00K -175.8(6) . . . . ?
O003 N00S C2 C00Z 1.6(13) . . . . ?
O004 N002 C00I C00A -178.9(11) . . . . ?
O004 N002 C00I N00V -5.6(16) . . . . ?
N005 C00X N010 N00T -173.2(10) . . . . ?
N005 C00X C5 N006 -10(2) . . . . ?
N005 C00X C5 C6 172.6(10) . . . . ?
N006 C5 C6 N00T -177.3(13) . . . . ?
N006 C5 C6 N4 6(2) . . . . ?
O N002 C00I C00A -4.1(19) . . . . ?
O N002 C00I N00V 169.1(13) . . . . ?
O009 N006 C5 C00X 113.5(14) . . . . ?
O009 N006 C5 C6 -69.1(16) . . . . ?
C00A C00I N00V N00J 2.9(15) . . . . ?
C00A C00W N3 O008 -6.3(17) . . . . ?
C00A C00W N3 O00E 171.9(11) . . . . ?
O00B N00Q C00Z C00F 58.4(14) . . . . ?
O00B N00Q C00Z C2 -123.9(10) . . . . ?
N00C C00F C00Z N00Q -2.4(15) . . . . ?
N00C C00F C00Z C2 179.4(7) . . . . ?
N00C C00F N1 N00K -179.8(7) . . . . ?
O00D N00S C2 N00K 4.1(11) . . . . ?
O00D N00S C2 C00Z -178.6(8) . . . . ?
C00F C00Z C2 N00K -0.6(10) . . . . ?
C00F C00Z C2 N00S -178.2(7) . . . . ?
O00G N00C C00F C00Z -170.3(9) . . . . ?
O00G N00C C00F N1 7.4(11) . . . . ?
O00H N4 C6 N00T 2.5(19) . . . . ?
O00H N4 C6 C5 179.0(12) . . . . ?
C00I C00A N00P O001 -109.3(14) . . . . ?
C00I C00A N00P O00U 68.6(16) . . . . ?
C00I C00A C00W N00J 2.2(12) . . . . ?
C00I C00A C00W N3 -175.0(11) . . . . ?
N00J C00W N3 O008 176.8(10) . . . . ?
N00J C00W N3 O00E -5.0(16) . . . . ?
O00L N00Q C00Z C00F -119.9(10) . . . . ?
O00L N00Q C00Z C2 57.9(13) . . . . ?
O00M N005 C00X N010 -6.8(17) . . . . ?
O00M N005 C00X C5 -179.2(11) . . . . ?
O00N N4 C6 N00T -177.8(15) . . . . ?
O00N N4 C6 C5 -1(2) . . . . ?
O00O N005 C00X N010 172.9(11) . . . . ?
O00O N005 C00X C5 0.5(16) . . . . ?
N00P C00A C00I N002 -4(2) . . . . ?
N00P C00A C00I N00V -177.9(12) . . . . ?
N00P C00A C00W N00J 176.8(13) . . . . ?
N00P C00A C00W N3 0(2) . . . . ?
N00Q C00Z C2 N00K -178.9(7) . . . . ?
N00Q C00Z C2 N00S 3.5(15) . . . . ?
O00R N00C C00F C00Z 11.4(12) . . . . ?
O00R N00C C00F N1 -170.8(7) . . . . ?
N00V N00J C00W C00A -0.6(13) . . . . ?
N00V N00J C00W N3 176.9(10) . . . . ?
C00W C00A C00I N002 170.3(10) . . . . ?
C00W C00A C00I N00V -3.3(15) . . . . ?
C00W C00A N00P O001 77.4(15) . . . . ?
C00W C00A N00P O00U -104.6(15) . . . . ?
C00W N00J N00V C00I -1.4(14) . . . . ?
C00X C5 C6 N00T 0.6(15) . . . . ?
C00X C5 C6 N4 -176.3(12) . . . . ?
O00Y N006 C5 C00X -65.2(16) . . . . ?
O00Y N006 C5 C6 112.1(13) . . . . ?
C00Z C00F N1 N00K -1.8(9) . . . . ?
N010 N00T C6 N4 176.5(9) . . . . ?
N010 N00T C6 C5 -0.7(17) . . . . ?
N010 C00X C5 N006 177.5(12) . . . . ?
N010 C00X C5 C6 -0.3(14) . . . . ?
N1 C00F C00Z N00Q 179.7(8) . . . . ?
N1 C00F C00Z C2 1.5(10) . . . . ?
N1 N00K C2 N00S 177.4(7) . . . . ?
N1 N00K C2 C00Z -0.4(9) . . . . ?
C2 N00K N1 C00F 1.3(8) . . . . ?
C5 C00X N010 N00T -0.1(14) . . . . ?
C6 N00T N010 C00X 0.5(15) . . . . ?
